data_4321809
loop_
_publ_author_name
'Enzo Alessio'
'Silvano Geremia'
'Stefano Mestroni'
'Elisabetta Iengo'
'Ivana Srnova'
'Miroslav Slouf'

_publ_section_title
;
 Solution and Solid State Structure of a Canted, Side-to-Face,
 Bis(porphyrin) Adduct
;
_journal_name_full 'Inorganic Chemistry'
_journal_page_first 869
_journal_page_last 875
_journal_paper_doi 10.1021/ic980816p
_journal_volume 38
_journal_year 1999
_chemical_formula_sum 'C88.66 H57.66 Cl1.98 N9 O Ru'
_chemical_formula_weight 1436.28
_chemical_name_systematic
; 
 ? 
;
_space_group_IT_number 14
_symmetry_cell_setting monoclinic
_symmetry_space_group_name_Hall '-P 2yab'
_symmetry_space_group_name_H-M 'P 1 21/a 1'
_atom_sites_solution_hydrogens geom
_atom_sites_solution_primary direct
_atom_sites_solution_secondary difmap
_audit_creation_method SHELXL-97
_cell_angle_alpha 90.00
_cell_angle_beta 95.93
_cell_angle_gamma 90.00
_cell_formula_units_Z 4
_cell_length_a 13.2680(10)
_cell_length_b 29.4720(10)
_cell_length_c 18.7650(10)
_cell_measurement_reflns_used 'all - Denzo'
_cell_measurement_temperature 100(2)
_cell_measurement_theta_max 28.15
_cell_volume 7298.5(7)
_computing_cell_refinement Scalepack
_computing_data_collection MAR345
_computing_data_reduction DENZO
_computing_molecular_graphics PLATON
_computing_publication_material 'SHELXL-97 (Sheldrick, 1997)'
_computing_structure_refinement 'SHELXL-97 (Sheldrick, 1997), PLATON'
_computing_structure_solution 'SHELXS-97 (Sheldrick, 1990)'
_diffrn_ambient_temperature 100(2)
_diffrn_measurement_device_type 'image plate mar345'
_diffrn_measurement_method oscillation
_diffrn_radiation_monochromator 'silicone 110'
_diffrn_radiation_source wiggler
_diffrn_radiation_type synchrotron
_diffrn_radiation_wavelength 0.80000
_diffrn_reflns_av_R_equivalents 0.0000
_diffrn_reflns_av_sigmaI/netI 0.0414
_diffrn_reflns_limit_h_max 15
_diffrn_reflns_limit_h_min 0
_diffrn_reflns_limit_k_max 34
_diffrn_reflns_limit_k_min 0
_diffrn_reflns_limit_l_max 21
_diffrn_reflns_limit_l_min -20
_diffrn_reflns_number 10811
_diffrn_reflns_theta_max 28.06
_diffrn_reflns_theta_min 1.90
_diffrn_standards_decay_% 'no standards'
_diffrn_standards_interval_count 'no standards'
_diffrn_standards_interval_time 'no standards'
_diffrn_standards_number 'no standards'
_exptl_absorpt_coefficient_mu 0.342
_exptl_absorpt_correction_T_max 'not done'
_exptl_absorpt_correction_T_min 'not done'
_exptl_absorpt_correction_type 'not done'
_exptl_crystal_density_diffrn 1.307
_exptl_crystal_density_meas ?
_exptl_crystal_density_method 'not measured'
_exptl_crystal_description prisma
_exptl_crystal_F_000 2953
_exptl_crystal_size_max 0.4
_exptl_crystal_size_mid 0.2
_exptl_crystal_size_min 0.2
_refine_ls_extinction_coef 0.00117(18)
_refine_ls_extinction_expression Fc^*^=kFc[1+0.001xFc^2^\l^3^/sin(2\q)]^-1/4^
_refine_ls_extinction_method SHELXL
_refine_ls_goodness_of_fit_ref 1.043
_refine_ls_hydrogen_treatment mixed
_refine_ls_matrix_type full
_refine_ls_number_parameters 893
_refine_ls_number_reflns 10811
_refine_ls_number_restraints 0
_refine_ls_restrained_S_all 1.043
_refine_ls_R_factor_all 0.0474
_refine_ls_R_factor_gt 0.0392
_refine_ls_shift/su_max 0.373
_refine_ls_shift/su_mean 0.012
_refine_ls_structure_factor_coef Fsqd
_refine_ls_weighting_details 'w=1/[\s^2^(Fo^2^)+(0.1000P)^2^+0.0000P] where P=(Fo^2^+2Fc^2^)/3'
_refine_ls_weighting_scheme calc
_refine_ls_wR_factor_gt 0.1214
_refine_ls_wR_factor_ref 0.1325
_reflns_number_gt 9057
_reflns_number_total 10811
_reflns_threshold_expression >2sigma(I)
_cod_data_source_file ic980816p.cif
_cod_data_source_block c:\windows\desktop\porph\work\porph
_cod_depositor_comments
;
The following automatic conversions were performed:

'_exptl_crystal_density_meas' value 'not measured' was changed to '?'
- the value is perceived as not measured.

Automatic conversion script
Id: cif_fix_values 3008 2015-01-20 13:52:24Z robertas 

The following automatic conversions were performed:

'_refine_ls_weighting_scheme' value 'calc
w=1/[\s^2^(Fo^2^)+(0.1000P)^2^+0.0000P] where P=(Fo^2^+2Fc^2^)/3' was
changed to 'calc'. New tag '_refine_ls_weighting_details' was
created. The value of the new tag was set to
'w=1/[\s^2^(Fo^2^)+(0.1000P)^2^+0.0000P] where P=(Fo^2^+2Fc^2^)/3'.

Automatic conversion script
Id: cif_fix_values 3143 2015-03-26 13:38:13Z robertas 
;
_cod_database_code 4321809

loop_
_symmetry_equiv_pos_as_xyz
'x, y, z'
'-x+1/2, y+1/2, -z'
'-x, -y, -z'
'x-1/2, -y-1/2, z'

loop_
_atom_site_label
_atom_site_type_symbol
_atom_site_fract_x
_atom_site_fract_y
_atom_site_fract_z
_atom_site_U_iso_or_equiv
_atom_site_adp_type
_atom_site_occupancy
_atom_site_calc_flag
_atom_site_refinement_flags
_atom_site_disorder_assembly
_atom_site_disorder_group
Ru1 Ru 0.233638(15) 0.911412(6) 0.814030(10) 0.03078(12) Uani 1 d . . .
C1CO C 0.1473(2) 0.87472(9) 0.85575(15) 0.0413(7) Uani 1 d . . .
O1CO O 0.09991(17) 0.85112(7) 0.88571(13) 0.0583(6) Uani 1 d . . .
N1 N 0.23114(16) 0.87282(7) 0.72475(11) 0.0342(5) Uani 1 d . . .
N2 N 0.12488(15) 0.95130(6) 0.76370(11) 0.0325(5) Uani 1 d . . .
N3 N 0.24269(16) 0.95289(7) 0.90046(11) 0.0331(5) Uani 1 d . . .
N4 N 0.34876(16) 0.87421(6) 0.86150(11) 0.0361(5) Uani 1 d . . .
N5 N 0.34532(15) 0.95237(6) 0.76904(11) 0.0306(5) Uani 1 d . . .
N6 N 0.33333(16) 0.97207(7) 0.47219(12) 0.0387(5) Uani 1 d . . .
H6 H 0.3287 0.9984 0.4500 0.046 Uiso 1 calc R . .
N7 N 0.26820(17) 1.00330(7) 0.33074(12) 0.0387(5) Uani 1 d . . .
N8 N 0.32103(18) 1.09616(7) 0.37007(12) 0.0403(6) Uani 1 d . . .
H8 H 0.3260 1.0698 0.3921 0.048 Uiso 1 calc R . .
N9 N 0.37787(16) 1.06527(7) 0.51214(11) 0.0363(5) Uani 1 d . . .
C1 C 0.2866(2) 0.83464(8) 0.71735(15) 0.0380(6) Uani 1 d . . .
C2 C 0.2565(2) 0.81533(9) 0.64864(15) 0.0408(6) Uani 1 d . . .
H2 H 0.2824 0.7882 0.6300 0.049 Uiso 1 calc R . .
C3 C 0.1863(2) 0.84191(9) 0.61550(15) 0.0397(6) Uani 1 d . . .
H3 H 0.1538 0.8378 0.5684 0.048 Uiso 1 calc R . .
C4 C 0.16821(19) 0.87789(8) 0.66329(14) 0.0347(6) Uani 1 d . . .
C5 C 0.0970(2) 0.91117(8) 0.65015(15) 0.0354(6) Uani 1 d . . .
C6 C 0.07679(19) 0.94501(8) 0.69696(13) 0.0338(6) Uani 1 d . . .
C7 C 0.0045(2) 0.98028(9) 0.68231(14) 0.0391(6) Uani 1 d . . .
H7 H -0.0396 0.9840 0.6395 0.047 Uiso 1 calc R . .
C8 C 0.0097(2) 1.00686(8) 0.73929(14) 0.0367(6) Uani 1 d . . .
H8 H -0.0300 1.0332 0.7448 0.044 Uiso 1 calc R . .
C9 C 0.08496(19) 0.98914(8) 0.79042(13) 0.0335(6) Uani 1 d . . .
C10 C 0.1108(2) 1.00685(8) 0.85821(14) 0.0345(6) Uani 1 d . . .
C11 C 0.18379(19) 0.98961(8) 0.90898(13) 0.0341(6) Uani 1 d . . .
C12 C 0.2112(2) 1.00854(9) 0.97769(14) 0.0397(6) Uani 1 d . . .
H12 H 0.1811 1.0342 0.9976 0.048 Uiso 1 calc R . .
C13 C 0.2867(2) 0.98368(9) 1.00920(14) 0.0403(6) Uani 1 d . . .
H13 H 0.3215 0.9888 1.0553 0.048 Uiso 1 calc R . .
C14 C 0.3059(2) 0.94820(8) 0.96141(13) 0.0358(6) Uani 1 d . . .
C15 C 0.3783(2) 0.91494(8) 0.97392(15) 0.0360(6) Uani 1 d . . .
C16 C 0.3977(2) 0.88080(8) 0.92745(14) 0.0378(6) Uani 1 d . . .
C17 C 0.4725(2) 0.84639(8) 0.94127(15) 0.0440(7) Uani 1 d . . .
H17 H 0.5180 0.8432 0.9835 0.053 Uiso 1 calc R . .
C18 C 0.4669(2) 0.81984(9) 0.88449(16) 0.0460(7) Uani 1 d . . .
H18 H 0.5079 0.7940 0.8785 0.055 Uiso 1 calc R . .
C19 C 0.3895(2) 0.83651(8) 0.83412(15) 0.0389(6) Uani 1 d . . .
C20 C 0.3586(2) 0.81742(8) 0.76806(15) 0.0396(6) Uani 1 d . . .
C21 C 0.0374(2) 0.91207(8) 0.57860(15) 0.0390(7) Uani 1 d . . .
C22 C 0.0792(2) 0.93012(11) 0.52179(16) 0.0526(8) Uani 1 d . . .
H22 H 0.1468 0.9411 0.5281 0.063 Uiso 1 calc R . .
C23 C 0.0257(3) 0.93264(12) 0.45599(18) 0.0634(9) Uani 1 d . . .
H23 H 0.0560 0.9448 0.4165 0.076 Uiso 1 calc R . .
C24 C -0.0722(3) 0.91743(13) 0.4474(2) 0.0658(10) Uani 1 d . . .
H24 H -0.1109 0.9197 0.4020 0.079 Uiso 1 calc R . .
C25 C -0.1140(3) 0.89919(15) 0.5034(2) 0.0748(11) Uani 1 d . . .
H25 H -0.1817 0.8883 0.4972 0.090 Uiso 1 calc R . .
C26 C -0.0589(2) 0.89626(13) 0.56937(18) 0.0620(9) Uani 1 d . . .
H26 H -0.0884 0.8831 0.6085 0.074 Uiso 1 calc R . .
C27 C 0.0545(2) 1.04753(8) 0.87622(14) 0.0359(6) Uani 1 d . . .
C28 C 0.0750(2) 1.08908(8) 0.84763(17) 0.0462(7) Uani 1 d . . .
H28 H 0.1291 1.0919 0.8184 0.055 Uiso 1 calc R . .
C29 C 0.0190(3) 1.12618(10) 0.86063(17) 0.0533(8) Uani 1 d . . .
H29 H 0.0345 1.1547 0.8410 0.064 Uiso 1 calc R . .
C30 C -0.0589(3) 1.12253(10) 0.90146(17) 0.0532(8) Uani 1 d . . .
H30 H -0.0988 1.1484 0.9096 0.064 Uiso 1 calc R . .
C31 C -0.0801(2) 1.08193(10) 0.93090(16) 0.0468(7) Uani 1 d . . .
H31 H -0.1339 1.0796 0.9604 0.056 Uiso 1 calc R . .
C32 C -0.0239(2) 1.04457(9) 0.91792(14) 0.0403(7) Uani 1 d . . .
H32 H -0.0395 1.0162 0.9381 0.048 Uiso 1 calc R . .
C33 C 0.4439(2) 0.91631(8) 1.04325(15) 0.0402(7) Uani 1 d . . .
C34 C 0.5418(2) 0.93147(10) 1.04465(15) 0.0492(7) Uani 1 d . . .
H34 H 0.5653 0.9431 1.0021 0.059 Uiso 1 calc R . .
C35 C 0.6061(3) 0.93012(11) 1.10646(16) 0.0556(8) Uani 1 d . . .
H35 H 0.6740 0.9404 1.1067 0.067 Uiso 1 calc R . .
C36 C 0.5725(3) 0.91405(11) 1.16696(17) 0.0571(9) Uani 1 d . . .
H36 H 0.6171 0.9127 1.2099 0.068 Uiso 1 calc R . .
C37 C 0.4761(3) 0.89994(12) 1.16688(17) 0.0623(9) Uani 1 d . . .
H37 H 0.4524 0.8891 1.2099 0.075 Uiso 1 calc R . .
C38 C 0.4118(3) 0.90115(11) 1.10465(16) 0.0528(8) Uani 1 d . . .
H38 H 0.3437 0.8912 1.1050 0.063 Uiso 1 calc R . .
C39 C 0.4043(2) 0.77368(10) 0.75279(17) 0.0483(7) Uani 1 d . . .
C40 C 0.4602(3) 0.76770(13) 0.6975(2) 0.0722(10) Uani 1 d . . .
H40 H 0.4719 0.7927 0.6674 0.087 Uiso 1 calc R . .
C41 C 0.5009(3) 0.72547(17) 0.6839(3) 0.0994(16) Uani 1 d . . .
H41 H 0.5381 0.7213 0.6438 0.119 Uiso 1 calc R . .
C42 C 0.4870(4) 0.69067(15) 0.7282(3) 0.0971(17) Uani 1 d . . .
H42 H 0.5179 0.6622 0.7209 0.117 Uiso 1 calc R . .
C43 C 0.4296(3) 0.69591(12) 0.7829(3) 0.0904(15) Uani 1 d . . .
H43 H 0.4182 0.6709 0.8129 0.108 Uiso 1 calc R . .
C44 C 0.3880(3) 0.73699(11) 0.7952(2) 0.0702(11) Uani 1 d . . .
H44 H 0.3472 0.7403 0.8335 0.084 Uiso 1 calc R . .
C45 C 0.3631(2) 0.96616(9) 0.54247(14) 0.0393(6) Uani 1 d . . .
C46 C 0.3612(2) 0.91883(9) 0.55550(16) 0.0448(7) Uani 1 d . . .
H46 H 0.3790 0.9043 0.6002 0.054 Uiso 1 calc R . .
C47 C 0.3302(2) 0.89838(10) 0.49426(15) 0.0434(7) Uani 1 d . . .
H47 H 0.3220 0.8666 0.4878 0.052 Uiso 1 calc R . .
C48 C 0.3116(2) 0.93112(9) 0.44068(15) 0.0408(6) Uani 1 d . . .
C49 C 0.2761(2) 0.92437(9) 0.37000(15) 0.0413(6) Uani 1 d . . .
C50 C 0.2592(2) 0.95785(9) 0.31868(14) 0.0398(6) Uani 1 d . . .
C51 C 0.2346(2) 0.94954(9) 0.24347(15) 0.0421(6) Uani 1 d . . .
H51 H 0.2248 0.9208 0.2210 0.051 Uiso 1 calc R . .
C52 C 0.2281(2) 0.98942(9) 0.21170(15) 0.0432(7) Uani 1 d . . .
H52 H 0.2123 0.9949 0.1619 0.052 Uiso 1 calc R . .
C53 C 0.2492(2) 1.02301(9) 0.26613(14) 0.0390(6) Uani 1 d . . .
C54 C 0.2554(2) 1.06880(9) 0.25166(14) 0.0407(6) Uani 1 d . . .
C55 C 0.2882(2) 1.10221(9) 0.30017(14) 0.0415(7) Uani 1 d . . .
C56 C 0.2916(2) 1.14888(9) 0.28717(15) 0.0476(7) Uani 1 d . . .
H56 H 0.2725 1.1633 0.2425 0.057 Uiso 1 calc R . .
C57 C 0.3261(2) 1.16971(9) 0.34780(15) 0.0489(7) Uani 1 d . . .
H57 H 0.3362 1.2014 0.3540 0.059 Uiso 1 calc R . .
C58 C 0.3449(2) 1.13640(9) 0.40090(14) 0.0416(6) Uani 1 d . . .
C59 C 0.3787(2) 1.14363(9) 0.47158(14) 0.0413(6) Uani 1 d . . .
C60 C 0.3896(2) 1.11029(9) 0.52337(14) 0.0370(6) Uani 1 d . . .
C61 C 0.4102(2) 1.11948(9) 0.59805(15) 0.0449(7) Uani 1 d . . .
H61 H 0.4206 1.1484 0.6199 0.054 Uiso 1 calc R . .
C62 C 0.4118(2) 1.07977(10) 0.63092(15) 0.0462(7) Uani 1 d . . .
H62 H 0.4239 1.0748 0.6811 0.055 Uiso 1 calc R . .
C63 C 0.3923(2) 1.04590(9) 0.57762(14) 0.0379(6) Uani 1 d . . .
C64 C 0.38730(19) 1.00001(9) 0.59193(14) 0.0367(6) Uani 1 d . . .
C65 C 0.2562(2) 0.87672(9) 0.34584(16) 0.0456(7) Uani 1 d . . .
C66 C 0.3333(3) 0.84579(10) 0.34944(18) 0.0590(8) Uani 1 d . . .
H66 H 0.3994 0.8544 0.3689 0.071 Uiso 1 calc R . .
C67 C 0.3159(3) 0.80273(11) 0.3254(2) 0.0691(10) Uani 1 d . . .
H67 H 0.3695 0.7812 0.3290 0.083 Uiso 1 calc R . .
C68 C 0.2224(3) 0.79046(11) 0.2964(2) 0.0729(11) Uani 1 d . . .
H68 H 0.2112 0.7608 0.2776 0.088 Uiso 1 calc R . .
C69 C 0.1444(3) 0.82061(11) 0.29405(18) 0.0631(9) Uani 1 d . . .
H69 H 0.0781 0.8115 0.2756 0.076 Uiso 1 calc R . .
C70 C 0.1615(2) 0.86392(10) 0.31827(16) 0.0501(7) Uani 1 d . . .
H70 H 0.1073 0.8851 0.3159 0.060 Uiso 1 calc R . .
C71 C 0.2246(2) 1.08436(9) 0.17871(15) 0.0418(7) Uani 1 d . . .
C72 C 0.2918(3) 1.10479(10) 0.13805(15) 0.0496(7) Uani 1 d . . .
H72 H 0.3609 1.1078 0.1563 0.060 Uiso 1 calc R . .
C73 C 0.2592(3) 1.12095(10) 0.07077(17) 0.0550(8) Uani 1 d . . .
H73 H 0.3058 1.1354 0.0430 0.066 Uiso 1 calc R . .
C74 C 0.1607(3) 1.11639(10) 0.04389(16) 0.0564(9) Uani 1 d . . .
H74 H 0.1384 1.1279 -0.0023 0.068 Uiso 1 calc R . .
C75 C 0.0944(3) 1.09547(10) 0.08293(17) 0.0544(8) Uani 1 d . . .
H75 H 0.0258 1.0919 0.0636 0.065 Uiso 1 calc R . .
C76 C 0.1252(2) 1.07940(10) 0.14982(16) 0.0477(7) Uani 1 d . . .
H76 H 0.0779 1.0647 0.1767 0.057 Uiso 1 calc R . .
C77 C 0.4018(2) 1.19117(9) 0.49354(14) 0.0466(7) Uani 1 d . . .
C78 C 0.4946(3) 1.20787(11) 0.4937(3) 0.0854(14) Uani 1 d . . .
H78 H 0.5470 1.1890 0.4795 0.102 Uiso 1 calc R . .
C79 C 0.5170(4) 1.25183(13) 0.5138(3) 0.110(2) Uani 1 d . . .
H79 H 0.5841 1.2630 0.5136 0.132 Uiso 1 calc R . .
C80 C 0.4445(5) 1.27848(12) 0.5336(2) 0.0885(15) Uani 1 d . . .
H80 H 0.4601 1.3087 0.5488 0.106 Uiso 1 calc R . .
C81 C 0.3503(5) 1.26335(12) 0.5323(2) 0.0916(15) Uani 1 d . . .
H81 H 0.2984 1.2830 0.5449 0.110 Uiso 1 calc R . .
C82 C 0.3273(4) 1.21906(12) 0.5126(2) 0.0854(13) Uani 1 d . . .
H82 H 0.2599 1.2081 0.5124 0.102 Uiso 1 calc R . .
C83 C 0.4066(2) 0.98605(8) 0.66748(14) 0.0374(6) Uani 1 d . . .
C84 C 0.4976(2) 0.99449(9) 0.70722(16) 0.0451(7) Uani 1 d . . .
H84 H 0.5517 1.0085 0.6859 0.054 Uiso 1 calc R . .
C85 C 0.5090(2) 0.98248(9) 0.77748(15) 0.0456(7) Uani 1 d . . .
H85 H 0.5707 0.9888 0.8061 0.055 Uiso 1 calc R . .
C86 C 0.4330(2) 0.96175(8) 0.80644(15) 0.0391(6) Uani 1 d . . .
H86 H 0.4424 0.9535 0.8556 0.047 Uiso 1 calc R . .
C87 C 0.3335(2) 0.96505(8) 0.70136(14) 0.0358(6) Uani 1 d . . .
H87 H 0.2701 0.9592 0.6746 0.043 Uiso 1 calc R . .

loop_
_atom_site_aniso_label
_atom_site_aniso_U_11
_atom_site_aniso_U_22
_atom_site_aniso_U_33
_atom_site_aniso_U_23
_atom_site_aniso_U_13
_atom_site_aniso_U_12
Ru1 0.03290(18) 0.02807(14) 0.03097(16) 0.00054(7) 0.00148(10) 0.00098(8)
C1CO 0.0473(18) 0.0325(13) 0.0440(16) -0.0007(12) 0.0035(14) 0.0031(13)
O1CO 0.0593(14) 0.0467(12) 0.0704(15) 0.0099(11) 0.0146(12) -0.0086(11)
N1 0.0302(12) 0.0336(11) 0.0385(12) -0.0023(9) 0.0021(9) 0.0012(9)
N2 0.0293(12) 0.0335(11) 0.0345(12) 0.0004(9) 0.0024(9) -0.0013(9)
N3 0.0349(12) 0.0323(11) 0.0322(12) 0.0030(9) 0.0036(9) 0.0006(9)
N4 0.0424(13) 0.0287(10) 0.0369(12) 0.0017(9) 0.0022(10) -0.0002(9)
N5 0.0244(11) 0.0308(10) 0.0361(12) 0.0005(9) 0.0003(9) 0.0016(9)
N6 0.0378(13) 0.0410(12) 0.0383(13) 0.0039(10) 0.0091(10) 0.0021(10)
N7 0.0350(13) 0.0428(12) 0.0394(13) -0.0017(10) 0.0096(10) -0.0002(10)
N8 0.0508(15) 0.0377(11) 0.0319(12) 0.0006(9) 0.0024(11) 0.0005(10)
N9 0.0338(12) 0.0391(12) 0.0361(12) 0.0026(9) 0.0047(9) 0.0008(10)
C1 0.0351(15) 0.0358(13) 0.0434(16) -0.0066(11) 0.0052(12) -0.0003(12)
C2 0.0405(16) 0.0390(14) 0.0430(16) -0.0092(12) 0.0053(12) 0.0005(13)
C3 0.0397(16) 0.0413(14) 0.0379(15) -0.0076(12) 0.0029(12) -0.0047(13)
C4 0.0300(14) 0.0395(13) 0.0344(14) -0.0033(11) 0.0028(11) -0.0016(12)
C5 0.0274(15) 0.0414(15) 0.0373(15) -0.0007(11) 0.0026(11) -0.0046(11)
C6 0.0291(14) 0.0380(13) 0.0342(14) 0.0019(11) 0.0027(11) -0.0004(11)
C7 0.0342(15) 0.0449(14) 0.0380(15) 0.0040(12) 0.0027(12) 0.0037(12)
C8 0.0324(15) 0.0364(13) 0.0413(15) 0.0018(11) 0.0044(11) 0.0031(11)
C9 0.0339(15) 0.0326(12) 0.0348(14) 0.0025(10) 0.0066(11) 0.0000(11)
C10 0.0367(15) 0.0299(12) 0.0374(15) 0.0025(10) 0.0069(11) -0.0016(11)
C11 0.0354(15) 0.0328(13) 0.0342(14) 0.0028(10) 0.0047(11) -0.0003(11)
C12 0.0463(17) 0.0352(13) 0.0378(15) -0.0033(11) 0.0052(12) 0.0000(12)
C13 0.0474(17) 0.0419(14) 0.0314(14) 0.0004(11) 0.0027(12) 0.0000(13)
C14 0.0400(16) 0.0358(13) 0.0315(14) 0.0036(11) 0.0032(12) -0.0025(12)
C15 0.0375(16) 0.0357(14) 0.0345(15) 0.0045(11) 0.0014(12) -0.0027(11)
C16 0.0426(16) 0.0348(13) 0.0347(15) 0.0061(11) -0.0016(12) -0.0010(12)
C17 0.0474(17) 0.0355(13) 0.0467(17) 0.0021(12) -0.0069(13) 0.0067(12)
C18 0.0430(17) 0.0351(14) 0.0573(18) -0.0008(13) -0.0064(14) 0.0064(13)
C19 0.0401(16) 0.0317(13) 0.0444(16) 0.0026(11) 0.0018(12) 0.0026(12)
C20 0.0375(15) 0.0332(13) 0.0479(16) -0.0032(12) 0.0027(12) 0.0044(12)
C21 0.0331(17) 0.0435(15) 0.0392(16) -0.0045(11) -0.0024(13) 0.0026(12)
C22 0.0508(19) 0.0639(19) 0.0421(17) -0.0007(15) -0.0009(14) 0.0040(16)
C23 0.075(3) 0.072(2) 0.0417(18) 0.0026(16) 0.0002(16) 0.0138(19)
C24 0.056(2) 0.088(2) 0.049(2) -0.0102(18) -0.0184(18) 0.0180(19)
C25 0.043(2) 0.113(3) 0.065(3) -0.014(2) -0.0112(18) -0.001(2)
C26 0.046(2) 0.092(2) 0.0460(19) -0.0058(17) -0.0032(15) -0.0054(18)
C27 0.0352(15) 0.0352(13) 0.0360(14) -0.0008(11) -0.0021(12) -0.0003(11)
C28 0.049(2) 0.0389(15) 0.0498(18) 0.0043(12) 0.0024(14) 0.0054(12)
C29 0.065(2) 0.0361(15) 0.0563(19) 0.0008(13) -0.0060(17) 0.0061(14)
C30 0.055(2) 0.0439(17) 0.058(2) -0.0155(14) -0.0066(17) 0.0146(15)
C31 0.0394(18) 0.0534(17) 0.0468(18) -0.0171(13) 0.0006(13) 0.0063(14)
C32 0.0405(17) 0.0446(15) 0.0347(14) -0.0056(12) -0.0006(12) -0.0008(13)
C33 0.0489(19) 0.0368(14) 0.0335(16) 0.0033(11) -0.0025(13) 0.0024(12)
C34 0.058(2) 0.0529(17) 0.0348(16) 0.0069(13) -0.0025(13) -0.0068(15)
C35 0.055(2) 0.0633(19) 0.0458(19) 0.0008(15) -0.0069(15) -0.0048(16)
C36 0.064(2) 0.069(2) 0.0353(18) 0.0037(14) -0.0096(16) 0.0067(17)
C37 0.073(3) 0.078(2) 0.0353(17) 0.0120(16) 0.0031(16) 0.002(2)
C38 0.055(2) 0.0638(18) 0.0398(18) 0.0092(14) 0.0041(15) -0.0034(16)
C39 0.0442(17) 0.0428(15) 0.0558(19) -0.0100(14) -0.0053(15) 0.0108(13)
C40 0.062(2) 0.065(2) 0.088(3) -0.0201(19) 0.001(2) 0.0156(18)
C41 0.078(3) 0.104(4) 0.112(4) -0.050(3) -0.012(3) 0.036(3)
C42 0.103(4) 0.064(3) 0.116(4) -0.038(3) -0.026(3) 0.040(3)
C43 0.076(3) 0.0448(19) 0.142(4) -0.016(2) -0.025(3) 0.0152(19)
C44 0.052(2) 0.0449(18) 0.109(3) -0.0064(18) -0.0133(19) 0.0094(15)
C45 0.0352(16) 0.0428(14) 0.0409(16) 0.0037(12) 0.0085(12) 0.0032(12)
C46 0.0509(19) 0.0401(14) 0.0448(17) 0.0073(12) 0.0124(14) 0.0059(13)
C47 0.0434(17) 0.0410(14) 0.0472(18) 0.0030(13) 0.0117(13) 0.0055(13)
C48 0.0405(17) 0.0393(14) 0.0439(17) -0.0024(12) 0.0107(13) -0.0002(12)
C49 0.0373(17) 0.0428(14) 0.0458(17) -0.0026(13) 0.0132(13) -0.0003(13)
C50 0.0390(16) 0.0389(14) 0.0433(16) -0.0041(12) 0.0136(12) -0.0018(12)
C51 0.0423(17) 0.0436(15) 0.0421(16) -0.0068(12) 0.0123(13) -0.0039(12)
C52 0.0472(17) 0.0477(15) 0.0358(15) -0.0046(12) 0.0102(13) -0.0018(13)
C53 0.0355(15) 0.0449(15) 0.0377(15) -0.0030(12) 0.0094(12) -0.0010(12)
C54 0.0444(17) 0.0460(15) 0.0327(15) 0.0000(12) 0.0090(12) -0.0006(13)
C55 0.0480(18) 0.0430(14) 0.0336(15) -0.0004(12) 0.0056(12) 0.0008(13)
C56 0.061(2) 0.0432(15) 0.0376(16) 0.0017(12) -0.0016(14) 0.0038(14)
C57 0.064(2) 0.0410(14) 0.0403(16) 0.0002(12) -0.0003(14) 0.0021(14)
C58 0.0487(17) 0.0391(14) 0.0366(15) 0.0026(11) 0.0028(12) 0.0008(12)
C59 0.0472(17) 0.0405(14) 0.0363(15) -0.0037(11) 0.0043(12) 0.0030(12)
C60 0.0345(15) 0.0383(14) 0.0383(15) -0.0003(11) 0.0038(12) 0.0015(12)
C61 0.0526(18) 0.0429(15) 0.0383(16) 0.0012(12) 0.0004(13) -0.0026(13)
C62 0.0516(19) 0.0529(16) 0.0331(15) 0.0009(12) 0.0006(13) -0.0013(14)
C63 0.0330(15) 0.0464(15) 0.0343(14) 0.0016(12) 0.0039(11) 0.0011(12)
C64 0.0291(14) 0.0429(14) 0.0390(15) 0.0060(11) 0.0075(11) 0.0013(11)
C65 0.0549(19) 0.0398(15) 0.0432(16) -0.0011(12) 0.0108(14) -0.0012(14)
C66 0.062(2) 0.0504(17) 0.064(2) -0.0118(15) 0.0068(16) 0.0035(16)
C67 0.078(3) 0.0505(19) 0.078(2) -0.0162(17) 0.003(2) 0.0115(18)
C68 0.106(3) 0.0447(18) 0.066(2) -0.0062(16) -0.004(2) 0.002(2)
C69 0.074(2) 0.0534(19) 0.059(2) 0.0033(15) -0.0062(17) -0.0118(18)
C70 0.0502(19) 0.0459(15) 0.0534(18) 0.0050(13) 0.0016(14) -0.0038(14)
C71 0.0462(18) 0.0404(14) 0.0382(16) -0.0063(11) 0.0013(13) -0.0012(13)
C72 0.060(2) 0.0497(16) 0.0390(16) 0.0004(13) 0.0064(15) -0.0058(15)
C73 0.073(2) 0.0506(17) 0.0414(17) 0.0001(13) 0.0072(16) 0.0003(16)
C74 0.080(2) 0.0542(17) 0.0333(16) -0.0075(13) -0.0041(17) 0.0090(17)
C75 0.062(2) 0.0605(18) 0.0387(18) -0.0178(14) -0.0034(16) 0.0072(16)
C76 0.055(2) 0.0495(15) 0.0386(16) -0.0121(13) 0.0050(14) 0.0007(14)
C77 0.065(2) 0.0380(14) 0.0351(15) 0.0038(12) -0.0044(14) 0.0036(14)
C78 0.058(2) 0.0479(19) 0.141(4) -0.015(2) -0.032(2) 0.0040(18)
C79 0.086(3) 0.045(2) 0.183(5) -0.014(3) -0.057(3) 0.000(2)
C80 0.150(4) 0.0455(19) 0.058(2) -0.0042(17) -0.046(3) 0.007(3)
C81 0.157(5) 0.0405(19) 0.084(3) -0.0067(19) 0.044(3) 0.015(3)
C82 0.115(3) 0.0488(19) 0.102(3) -0.007(2) 0.055(3) 0.003(2)
C83 0.0343(15) 0.0383(13) 0.0396(15) 0.0045(11) 0.0042(12) 0.0029(12)
C84 0.0265(15) 0.0520(16) 0.0556(18) 0.0094(13) -0.0011(13) -0.0037(13)
C85 0.0385(17) 0.0487(15) 0.0474(17) 0.0113(13) -0.0064(13) -0.0012(13)
C86 0.0418(17) 0.0352(13) 0.0388(15) 0.0064(11) -0.0031(12) 0.0022(12)
C87 0.0351(15) 0.0357(13) 0.0363(15) 0.0000(11) 0.0020(12) 0.0025(11)

loop_
_atom_type_symbol
_atom_type_description
_atom_type_scat_dispersion_real
_atom_type_scat_dispersion_imag
_atom_type_scat_source
C C 0.0033 0.0016 'International Tables Vol C Tables 4.2.6.8 and 6.1.1.4'
Ru Ru -1.2594 0.8363 'International Tables Vol C Tables 4.2.6.8 and 6.1.1.4'
N N 0.0061 0.0033 'International Tables Vol C Tables 4.2.6.8 and 6.1.1.4'
O O 0.0106 0.0060 'International Tables Vol C Tables 4.2.6.8 and 6.1.1.4'
H H 0.0000 0.0000 'International Tables Vol C Tables 4.2.6.8 and 6.1.1.4'
Cl Cl 0.1484 0.1585 'International Tables Vol C Tables 4.2.6.8 and 6.1.1.4'

loop_
_geom_bond_atom_site_label_1
_geom_bond_atom_site_label_2
_geom_bond_distance
_geom_bond_site_symmetry_2
_geom_bond_publ_flag
Ru1 C1CO 1.811(3) . ?
Ru1 N4 2.012(2) . ?
Ru1 N2 2.0185(19) . ?
Ru1 N1 2.022(2) . ?
Ru1 N3 2.025(2) . ?
Ru1 N5 2.150(2) . ?
C1CO O1CO 1.126(3) . ?
N1 C1 1.359(3) . ?
N1 C4 1.360(3) . ?
N2 C9 1.353(3) . ?
N2 C6 1.358(3) . ?
N3 C14 1.354(3) . ?
N3 C11 1.354(3) . ?
N4 C16 1.351(3) . ?
N4 C19 1.360(3) . ?
N5 C87 1.318(3) . ?
N5 C86 1.324(3) . ?
N6 C45 1.348(3) . ?
N6 C48 1.362(3) . ?
N7 C53 1.345(3) . ?
N7 C50 1.362(3) . ?
N8 C58 1.343(3) . ?
N8 C55 1.350(3) . ?
N9 C60 1.350(3) . ?
N9 C63 1.350(3) . ?
C1 C20 1.374(4) . ?
C1 C2 1.428(4) . ?
C2 C3 1.323(4) . ?
C3 C4 1.425(4) . ?
C4 C5 1.366(4) . ?
C5 C6 1.374(4) . ?
C5 C21 1.487(4) . ?
C6 C7 1.422(4) . ?
C7 C8 1.321(4) . ?
C8 C9 1.411(4) . ?
C9 C10 1.385(4) . ?
C10 C11 1.383(4) . ?
C10 C27 1.470(4) . ?
C11 C12 1.417(4) . ?
C12 C13 1.330(4) . ?
C13 C14 1.418(4) . ?
C14 C15 1.376(4) . ?
C15 C16 1.373(4) . ?
C15 C33 1.489(4) . ?
C16 C17 1.424(4) . ?
C17 C18 1.318(4) . ?
C18 C19 1.410(4) . ?
C19 C20 1.385(4) . ?
C20 C39 1.466(4) . ?
C21 C26 1.354(4) . ?
C21 C22 1.360(4) . ?
C22 C23 1.361(4) . ?
C23 C24 1.368(5) . ?
C24 C25 1.350(6) . ?
C25 C26 1.373(5) . ?
C27 C32 1.367(4) . ?
C27 C28 1.375(4) . ?
C28 C29 1.358(4) . ?
C29 C30 1.353(5) . ?
C30 C31 1.360(4) . ?
C31 C32 1.366(4) . ?
C33 C38 1.346(4) . ?
C33 C34 1.371(4) . ?
C34 C35 1.368(4) . ?
C35 C36 1.348(5) . ?
C36 C37 1.345(5) . ?
C37 C38 1.374(5) . ?
C39 C40 1.348(5) . ?
C39 C44 1.373(5) . ?
C40 C41 1.391(5) . ?
C41 C42 1.345(7) . ?
C42 C43 1.349(7) . ?
C43 C44 1.360(5) . ?
C45 C64 1.378(4) . ?
C45 C46 1.417(4) . ?
C46 C47 1.325(4) . ?
C47 C48 1.397(4) . ?
C48 C49 1.375(4) . ?
C49 C50 1.381(4) . ?
C49 C65 1.491(4) . ?
C50 C51 1.436(4) . ?
C51 C52 1.317(4) . ?
C52 C53 1.429(4) . ?
C53 C54 1.381(4) . ?
C54 C55 1.380(4) . ?
C54 C71 1.461(4) . ?
C55 C56 1.399(4) . ?
C56 C57 1.332(4) . ?
C57 C58 1.403(4) . ?
C58 C59 1.372(4) . ?
C59 C60 1.379(4) . ?
C59 C77 1.484(4) . ?
C60 C61 1.426(4) . ?
C61 C62 1.322(4) . ?
C62 C63 1.418(4) . ?
C63 C64 1.382(4) . ?
C64 C83 1.473(4) . ?
C65 C70 1.363(4) . ?
C65 C66 1.366(4) . ?
C66 C67 1.359(4) . ?
C67 C68 1.350(5) . ?
C68 C69 1.362(5) . ?
C69 C70 1.366(4) . ?
C71 C72 1.371(4) . ?
C71 C76 1.380(4) . ?
C72 C73 1.376(4) . ?
C73 C74 1.358(5) . ?
C74 C75 1.350(5) . ?
C75 C76 1.364(4) . ?
C77 C78 1.326(5) . ?
C77 C82 1.362(5) . ?
C78 C79 1.374(5) . ?
C79 C80 1.324(7) . ?
C80 C81 1.324(7) . ?
C81 C82 1.382(6) . ?
C83 C87 1.362(4) . ?
C83 C84 1.375(4) . ?
C84 C85 1.358(4) . ?
C85 C86 1.341(4) . ?
